data_1514819
loop_
_publ_author_name
'Uyeda, Christopher'
'Peters, Jonas C.'

_publ_section_title
;
 Access to formally Ni(i) states in a heterobimetallic NiZn system
;
_journal_issue 1
_journal_name_full 'Chemical Science'
_journal_page_first 157
_journal_paper_doi 10.1039/c2sc21231e
_journal_volume 4
_journal_year 2013
_chemical_formula_sum 'C22 H40 Cl2 N8.5 Ni O10 Zn'
_chemical_formula_weight 778.61
_chemical_name_common '[Ni(Medoen)Zn(Me3TACN)(MeCN)](ClO4)2'
_chemical_name_systematic
;
?
;
_space_group_IT_number 14
_symmetry_cell_setting monoclinic
_symmetry_space_group_name_Hall '-P 2yn'
_symmetry_space_group_name_H-M 'P 1 21/n 1'
_atom_sites_solution_hydrogens geom
_atom_sites_solution_primary direct
_atom_sites_solution_secondary difmap
_audit_creation_method SHELXL-97
_cell_angle_alpha 90.00
_cell_angle_beta 109.6370(10)
_cell_angle_gamma 90.00
_cell_formula_units_Z 4
_cell_length_a 11.5005(4)
_cell_length_b 20.8961(7)
_cell_length_c 14.2514(4)
_cell_measurement_reflns_used 9777
_cell_measurement_temperature 100(2)
_cell_measurement_theta_max 30.26
_cell_measurement_theta_min 2.47
_cell_volume 3225.65(18)
_computing_cell_refinement 'SAINT-Plus v7.66A (Bruker-AXS, 2009)'
_computing_data_collection 'APEX2 v2010.7-0 (Bruker-AXS, 2010)'
_computing_data_reduction 'SAINT-Plus v7.66A (Bruker-AXS, 2009)'
_computing_molecular_graphics 'Bruker SHELXTL'
_computing_publication_material 'Bruker SHELXTL'
_computing_structure_refinement 'SHELXL-97 (Sheldrick, 2008)'
_computing_structure_solution 'SHELXS-97 (Sheldrick, 2008)'
_diffrn_ambient_temperature 100(2)
_diffrn_detector_area_resol_mean 8.3
_diffrn_measured_fraction_theta_full 1.000
_diffrn_measured_fraction_theta_max 0.959
_diffrn_measurement_device_type 'Bruker KAPPA APEX II'
_diffrn_measurement_method '\w and \f scans'
_diffrn_radiation_monochromator graphite
_diffrn_radiation_source 'fine-focus sealed tube'
_diffrn_radiation_type MoK\a
_diffrn_radiation_wavelength 0.71073
_diffrn_reflns_av_R_equivalents 0.0509
_diffrn_reflns_av_sigmaI/netI 0.0330
_diffrn_reflns_limit_h_max 19
_diffrn_reflns_limit_h_min -19
_diffrn_reflns_limit_k_max 35
_diffrn_reflns_limit_k_min -35
_diffrn_reflns_limit_l_max 24
_diffrn_reflns_limit_l_min -23
_diffrn_reflns_number 138960
_diffrn_reflns_theta_full 25.00
_diffrn_reflns_theta_max 37.48
_diffrn_reflns_theta_min 1.80
_exptl_absorpt_coefficient_mu 1.557
_exptl_absorpt_correction_T_max 0.6609
_exptl_absorpt_correction_T_min 0.6041
_exptl_absorpt_correction_type multi-scan
_exptl_absorpt_process_details 'SADABS v2008/1 (Bruker-AXS, 2008)'
_exptl_crystal_colour orange
_exptl_crystal_density_diffrn 1.603
_exptl_crystal_density_meas ?
_exptl_crystal_density_method 'not measured'
_exptl_crystal_description block
_exptl_crystal_F_000 1614
_exptl_crystal_size_max 0.36
_exptl_crystal_size_mid 0.34
_exptl_crystal_size_min 0.29
_refine_diff_density_max 1.477
_refine_diff_density_min -0.685
_refine_diff_density_rms 0.118
_refine_ls_extinction_method none
_refine_ls_goodness_of_fit_ref 1.020
_refine_ls_hydrogen_treatment constr
_refine_ls_matrix_type full
_refine_ls_number_parameters 507
_refine_ls_number_reflns 16269
_refine_ls_number_restraints 0
_refine_ls_restrained_S_all 1.020
_refine_ls_R_factor_all 0.0955
_refine_ls_R_factor_gt 0.0564
_refine_ls_shift/su_max 0.002
_refine_ls_shift/su_mean 0.000
_refine_ls_structure_factor_coef Fsqd
_refine_ls_weighting_details 'calc w=1/[\s^2^(Fo^2^)+(0.0761P)^2^+2.9759P] where P=(Fo^2^+2Fc^2^)/3'
_refine_ls_weighting_scheme calc
_refine_ls_wR_factor_gt 0.1403
_refine_ls_wR_factor_ref 0.1662
_reflns_number_gt 10456
_reflns_number_total 16269
_reflns_threshold_expression >2sigma(I)
_cod_data_source_file c2sc21231e.txt
_cod_data_source_block complex5
_cod_depositor_comments
;
The following automatic conversions were performed:

'_symmetry_cell_setting' value 'Monoclinic' changed to 'monoclinic'
according to
/usr/data/users/saulius/automatic-downloads/retrospective/RSC/lib/dictionaries/cif_core.dic
dictionary named 'cif_core.dic' version 2.4.2 from 2011-04-26.

Automatic conversion script
Id: cif_fix_values 2281 2013-09-26 08:29:07Z andrius 

The following automatic conversions were performed:

'_exptl_crystal_density_meas' value 'not measured' was changed to '?'
- the value is perceived as not measured.

Automatic conversion script
Id: cif_fix_values 3008 2015-01-20 13:52:24Z robertas 
;
_cod_original_sg_symbol_H-M P2(1)/n
_cod_original_formula_sum 'C22 H40 Cl2 N8.50 Ni O10 Zn'
_cod_database_code 1514819

loop_
_symmetry_equiv_pos_as_xyz
'x, y, z'
'-x+1/2, y+1/2, -z+1/2'
'-x, -y, -z'
'x-1/2, -y-1/2, z-1/2'

loop_
_atom_site_label
_atom_site_type_symbol
_atom_site_fract_x
_atom_site_fract_y
_atom_site_fract_z
_atom_site_U_iso_or_equiv
_atom_site_adp_type
_atom_site_occupancy
_atom_site_symmetry_multiplicity
_atom_site_calc_flag
_atom_site_refinement_flags
_atom_site_disorder_assembly
_atom_site_disorder_group
Zn1 Zn 0.01631(2) 0.349091(13) 0.775177(17) 0.02771(6) Uani 1 1 d . . .
Ni1 Ni 0.08250(2) 0.401822(14) 0.558575(19) 0.02701(7) Uani 1 1 d . . .
O2 O -0.09645(14) 0.40400(8) 0.65925(11) 0.0303(3) Uani 1 1 d . . .
O1 O 0.17785(15) 0.38995(10) 0.77191(12) 0.0365(4) Uani 1 1 d . . .
N3 N -0.07266(16) 0.40821(9) 0.57561(12) 0.0263(3) Uani 1 1 d . . .
N2 N 0.2187(2) 0.39857(10) 0.51905(16) 0.0356(4) Uani 1 1 d . . .
N1 N 0.19992(17) 0.39293(10) 0.68703(14) 0.0314(4) Uani 1 1 d . . .
C3 C -0.1649(2) 0.42075(11) 0.49289(16) 0.0307(4) Uani 1 1 d . . .
N4 N -0.0068(2) 0.41681(10) 0.42708(13) 0.0347(4) Uani 1 1 d . . .
C2 C 0.3241(2) 0.39730(14) 0.5886(2) 0.0416(5) Uani 1 1 d . . .
C4 C -0.1242(2) 0.42536(11) 0.40555(16) 0.0347(4) Uani 1 1 d . . .
C1 C 0.3153(2) 0.39475(14) 0.6894(2) 0.0405(5) Uani 1 1 d . . .
C7 C -0.2930(2) 0.43019(14) 0.4927(2) 0.0423(5) Uani 1 1 d . . .
H7A H -0.3241 0.3899 0.5105 0.064 Uiso 1 1 calc R . .
H7B H -0.3460 0.4436 0.4262 0.064 Uiso 1 1 calc R . .
H7C H -0.2934 0.4633 0.5414 0.064 Uiso 1 1 calc R . .
C5 C 0.4233(3) 0.3908(2) 0.7823(3) 0.0662(10) Uani 1 1 d . . .
H5A H 0.4520 0.3464 0.7935 0.099 Uiso 1 1 calc R . .
H5B H 0.3994 0.4054 0.8386 0.099 Uiso 1 1 calc R . .
H5C H 0.4898 0.4181 0.7762 0.099 Uiso 1 1 calc R . .
C9 C 0.1916(3) 0.39461(16) 0.4109(2) 0.0495(7) Uani 1 1 d . . .
H9A H 0.1887 0.3493 0.3899 0.059 Uiso 1 1 calc R . .
H9B H 0.2565 0.4168 0.3921 0.059 Uiso 1 1 calc R . .
C6 C 0.4468(3) 0.3974(2) 0.5744(3) 0.0638(9) Uani 1 1 d . . .
H6A H 0.4874 0.3560 0.5953 0.096 Uiso 1 1 calc R . .
H6B H 0.4982 0.4316 0.6145 0.096 Uiso 1 1 calc R . .
H6C H 0.4354 0.4046 0.5039 0.096 Uiso 1 1 calc R . .
C10 C 0.0681(3) 0.42615(14) 0.36134(18) 0.0440(6) Uani 1 1 d . . .
H10A H 0.0793 0.4724 0.3518 0.053 Uiso 1 1 calc R . .
H10B H 0.0262 0.4065 0.2953 0.053 Uiso 1 1 calc R . .
C8 C -0.2109(3) 0.43929(15) 0.30328(18) 0.0503(7) Uani 1 1 d . . .
H8A H -0.2116 0.4854 0.2906 0.076 Uiso 1 1 calc R . .
H8B H -0.2942 0.4252 0.2979 0.076 Uiso 1 1 calc R . .
H8C H -0.1839 0.4164 0.2542 0.076 Uiso 1 1 calc R . .
Cl1 Cl 0.38261(7) 0.43241(4) 0.23020(5) 0.04759(15) Uani 1 1 d . . .
N5 N 0.00368(18) 0.41414(10) 0.88872(13) 0.0320(4) Uani 1 1 d . . .
N8 N 0.0293(2) 0.27578(12) 0.66592(18) 0.0469(5) Uani 1 1 d . . .
N6 N 0.1128(2) 0.28924(11) 0.90332(17) 0.0416(5) Uani 1 1 d . . .
N7 N -0.1447(2) 0.30640(12) 0.79778(18) 0.0438(5) Uani 1 1 d . . .
C11 C 0.1135(3) 0.39831(16) 0.97407(19) 0.0496(7) Uani 1 1 d . . .
H11A H 0.1072 0.4197 1.0341 0.060 Uiso 1 1 calc R . .
H11B H 0.1873 0.4156 0.9618 0.060 Uiso 1 1 calc R . .
C16 C -0.1132(3) 0.40073(17) 0.9093(2) 0.0510(7) Uani 1 1 d . . .
H16A H -0.1527 0.4418 0.9159 0.061 Uiso 1 1 calc R . .
H16B H -0.0933 0.3776 0.9733 0.061 Uiso 1 1 calc R . .
C17 C 0.0087(4) 0.48115(14) 0.8589(2) 0.0521(7) Uani 1 1 d . . .
H17A H 0.0139 0.5093 0.9152 0.078 Uiso 1 1 calc R . .
H17B H -0.0660 0.4913 0.8029 0.078 Uiso 1 1 calc R . .
H17C H 0.0814 0.4875 0.8389 0.078 Uiso 1 1 calc R . .
C12 C 0.1311(3) 0.32855(18) 0.9941(2) 0.0585(8) Uani 1 1 d . . .
H12A H 0.0723 0.3140 1.0269 0.070 Uiso 1 1 calc R . .
H12B H 0.2156 0.3212 1.0411 0.070 Uiso 1 1 calc R . .
C15 C -0.2027(3) 0.36151(18) 0.8282(3) 0.0539(7) Uani 1 1 d . . .
H15A H -0.2694 0.3460 0.8519 0.065 Uiso 1 1 calc R . .
H15B H -0.2408 0.3892 0.7695 0.065 Uiso 1 1 calc R . .
C13 C 0.0266(4) 0.23624(18) 0.8961(3) 0.0712(11) Uani 1 1 d . . .
H13A H 0.0546 0.2118 0.9593 0.085 Uiso 1 1 calc R . .
H13B H 0.0297 0.2071 0.8423 0.085 Uiso 1 1 calc R . .
C20 C 0.0451(3) 0.2431(2) 0.6101(3) 0.0697(11) Uani 1 1 d . . .
C14 C -0.1024(3) 0.25601(18) 0.8761(3) 0.0663(10) Uani 1 1 d . . .
H14A H -0.1113 0.2723 0.9386 0.080 Uiso 1 1 calc R . .
H14B H -0.1566 0.2181 0.8550 0.080 Uiso 1 1 calc R . .
C19 C -0.2296(4) 0.2777(2) 0.7058(3) 0.0731(11) Uani 1 1 d . . .
H19A H -0.3042 0.2627 0.7177 0.110 Uiso 1 1 calc R . .
H19B H -0.1890 0.2415 0.6860 0.110 Uiso 1 1 calc R . .
H19C H -0.2522 0.3098 0.6526 0.110 Uiso 1 1 calc R . .
C18 C 0.2301(4) 0.2638(2) 0.8996(3) 0.0719(12) Uani 1 1 d . . .
H18A H 0.2644 0.2335 0.9544 0.108 Uiso 1 1 calc R . .
H18B H 0.2884 0.2991 0.9059 0.108 Uiso 1 1 calc R . .
H18C H 0.2159 0.2419 0.8359 0.108 Uiso 1 1 calc R . .
O4 O 0.9428(9) 0.3437(3) 0.1527(3) 0.109(3) Uani 0.719(6) 1 d P . .
O5 O 0.8338(9) 0.3002(4) 0.2310(7) 0.133(4) Uani 0.719(6) 1 d P . .
O3 O 0.9030(11) 0.2394(3) 0.1191(4) 0.125(3) Uani 0.719(6) 1 d P . .
O6 O 1.0129(5) 0.2697(3) 0.2845(4) 0.113(2) Uani 0.719(6) 1 d P . .
Cl2 Cl 0.92202(14) 0.28362(10) 0.19313(10) 0.0409(3) Uani 0.719(6) 1 d P A .
O4B O 0.9967(10) 0.2959(12) 0.1601(10) 0.121(8) Uani 0.281(6) 1 d P A 2
O3B O 0.8294(17) 0.3613(6) 0.1144(10) 0.089(4) Uani 0.281(6) 1 d P A 2
O6B O 0.807(2) 0.2499(9) 0.089(2) 0.174(13) Uani 0.281(6) 1 d P A 2
O5B O 0.8117(11) 0.2732(12) 0.2106(16) 0.135(11) Uani 0.281(6) 1 d P A 2
Cl2B Cl 0.8754(8) 0.29973(17) 0.1542(7) 0.0629(18) Uani 0.281(6) 1 d P A 2
O10 O 0.4661(11) 0.3979(6) 0.2089(13) 0.194(7) Uani 0.622(5) 1 d P B 1
O9 O 0.4203(8) 0.4571(6) 0.3224(5) 0.157(4) Uani 0.622(5) 1 d P B 1
O7 O 0.3446(5) 0.4824(3) 0.1595(5) 0.103(2) Uani 0.622(5) 1 d P B 1
O8 O 0.2704(5) 0.3938(2) 0.2187(3) 0.0740(17) Uani 0.622(5) 1 d P B 1
O7B O 0.4938(8) 0.4818(5) 0.2514(6) 0.087(3) Uani 0.378(5) 1 d P B 2
O8B O 0.2846(9) 0.4622(6) 0.2153(7) 0.107(5) Uani 0.378(5) 1 d P B 2
O10B O 0.4069(9) 0.3931(5) 0.1567(7) 0.065(2) Uani 0.378(5) 1 d P B 2
O9B O 0.4314(6) 0.3987(5) 0.3245(5) 0.066(2) Uani 0.378(5) 1 d P B 2
C99 C 0.445(2) 0.5140(10) -0.0044(8) 0.080(5) Uani 0.491(7) 1 d P . .
N9 N 0.3491(10) 0.5373(6) -0.0349(9) 0.106(4) Uani 0.491(7) 1 d P . .
C97 C 0.571(2) 0.4842(11) 0.0400(11) 0.087(5) Uani 0.491(7) 1 d P . .
C21 C 0.0629(6) 0.1983(4) 0.5369(5) 0.172(5) Uani 1 1 d . . .
H21A H 0.0037 0.1631 0.5263 0.258 Uiso 1 1 calc R . .
H21B H 0.1471 0.1812 0.5617 0.258 Uiso 1 1 calc R . .
H21C H 0.0499 0.2207 0.4738 0.258 Uiso 1 1 calc R . .

loop_
_atom_site_aniso_label
_atom_site_aniso_U_11
_atom_site_aniso_U_22
_atom_site_aniso_U_33
_atom_site_aniso_U_23
_atom_site_aniso_U_13
_atom_site_aniso_U_12
Zn1 0.02252(11) 0.03660(13) 0.02266(10) -0.00038(8) 0.00581(8) 0.00071(9)
Ni1 0.02581(12) 0.03450(14) 0.02257(11) -0.00136(9) 0.01056(9) 0.00346(9)
O2 0.0224(6) 0.0453(8) 0.0235(6) 0.0014(6) 0.0082(5) 0.0053(6)
O1 0.0225(7) 0.0622(11) 0.0242(6) -0.0019(7) 0.0070(5) -0.0030(7)
N3 0.0237(7) 0.0319(8) 0.0219(6) -0.0023(6) 0.0059(5) 0.0019(6)
N2 0.0389(10) 0.0393(10) 0.0372(9) -0.0011(8) 0.0240(8) 0.0018(8)
N1 0.0232(8) 0.0431(10) 0.0295(8) -0.0026(7) 0.0111(6) 0.0004(7)
C3 0.0283(9) 0.0330(10) 0.0262(8) -0.0009(7) 0.0029(7) 0.0018(7)
N4 0.0473(11) 0.0359(9) 0.0221(7) -0.0004(6) 0.0132(7) 0.0046(8)
C2 0.0329(11) 0.0505(14) 0.0501(14) -0.0047(11) 0.0254(10) -0.0006(10)
C4 0.0451(12) 0.0300(10) 0.0229(8) -0.0006(7) 0.0033(8) 0.0024(8)
C1 0.0232(9) 0.0579(15) 0.0428(12) -0.0037(11) 0.0143(9) 0.0006(9)
C7 0.0229(9) 0.0490(14) 0.0452(13) 0.0067(11) -0.0017(9) 0.0017(9)
C5 0.0220(11) 0.126(3) 0.0489(16) -0.0090(18) 0.0095(11) -0.0062(15)
C9 0.0624(18) 0.0588(17) 0.0409(13) -0.0049(12) 0.0352(13) 0.0004(13)
C6 0.0369(14) 0.097(3) 0.070(2) -0.0049(19) 0.0354(15) -0.0018(15)
C10 0.0640(17) 0.0460(13) 0.0284(10) -0.0022(9) 0.0240(11) -0.0023(12)
C8 0.0624(18) 0.0504(15) 0.0253(10) 0.0045(10) -0.0022(10) 0.0071(13)
Cl1 0.0534(4) 0.0525(4) 0.0391(3) 0.0102(3) 0.0185(3) -0.0007(3)
N5 0.0335(9) 0.0412(10) 0.0217(7) 0.0010(7) 0.0099(6) 0.0004(7)
N8 0.0525(13) 0.0419(11) 0.0395(11) -0.0040(9) 0.0064(10) 0.0081(10)
N6 0.0396(11) 0.0472(12) 0.0364(10) 0.0100(9) 0.0106(8) 0.0111(9)
N7 0.0323(10) 0.0491(12) 0.0473(12) 0.0054(10) 0.0097(9) -0.0108(9)
C11 0.0489(15) 0.0626(17) 0.0265(10) -0.0057(11) -0.0017(10) 0.0048(13)
C16 0.0477(15) 0.0686(19) 0.0441(14) -0.0006(13) 0.0251(12) 0.0066(13)
C17 0.087(2) 0.0398(13) 0.0343(12) -0.0024(10) 0.0265(14) -0.0039(14)
C12 0.0614(19) 0.071(2) 0.0309(12) 0.0086(13) -0.0009(12) 0.0096(16)
C15 0.0354(13) 0.073(2) 0.0608(18) 0.0078(15) 0.0262(13) -0.0026(13)
C13 0.073(2) 0.0527(19) 0.079(3) 0.0294(18) 0.014(2) 0.0010(17)
C20 0.0562(19) 0.076(2) 0.0595(19) -0.0296(18) -0.0040(15) 0.0220(17)
C14 0.060(2) 0.060(2) 0.076(2) 0.0266(18) 0.0187(17) -0.0150(16)
C19 0.0534(19) 0.089(3) 0.064(2) -0.0025(19) 0.0036(16) -0.0399(19)
C18 0.062(2) 0.096(3) 0.0582(19) 0.0316(19) 0.0198(16) 0.048(2)
O4 0.217(9) 0.081(3) 0.046(2) -0.021(2) 0.067(4) -0.066(4)
O5 0.180(8) 0.114(5) 0.176(7) -0.042(5) 0.152(7) -0.028(5)
O3 0.259(10) 0.057(3) 0.073(3) -0.030(2) 0.074(5) -0.033(5)
O6 0.102(4) 0.141(5) 0.071(3) 0.011(3) -0.005(3) -0.006(3)
Cl2 0.0420(6) 0.0471(7) 0.0404(5) -0.0056(4) 0.0227(5) -0.0071(4)
O4B 0.038(5) 0.26(2) 0.081(8) 0.025(12) 0.039(5) 0.031(9)
O3B 0.130(12) 0.072(7) 0.070(7) -0.021(6) 0.041(8) -0.034(8)
O6B 0.148(17) 0.078(11) 0.32(3) -0.113(16) 0.11(2) -0.061(12)
O5B 0.036(5) 0.22(2) 0.165(16) 0.153(17) 0.058(7) 0.037(8)
Cl2B 0.086(4) 0.0395(14) 0.097(4) 0.0000(18) 0.075(4) -0.0014(17)
O10 0.148(10) 0.150(10) 0.35(2) -0.006(11) 0.166(12) 0.023(8)
O9 0.153(7) 0.240(10) 0.078(4) -0.048(5) 0.038(4) -0.150(7)
O7 0.068(3) 0.111(4) 0.110(4) 0.076(4) 0.002(3) -0.013(3)
O8 0.092(3) 0.098(4) 0.0314(15) -0.0092(18) 0.0195(18) -0.059(3)
O7B 0.081(5) 0.108(7) 0.068(4) 0.011(4) 0.021(4) -0.048(5)
O8B 0.084(6) 0.157(11) 0.075(5) 0.026(6) 0.021(4) 0.087(7)
O10B 0.069(5) 0.071(5) 0.071(5) -0.017(4) 0.047(4) -0.011(4)
O9B 0.036(3) 0.110(6) 0.050(3) 0.034(4) 0.012(2) 0.010(3)
C99 0.099(9) 0.090(8) 0.042(5) 0.000(6) 0.012(7) -0.038(7)
N9 0.084(6) 0.126(9) 0.093(7) 0.034(6) 0.007(6) -0.019(6)
C97 0.110(14) 0.100(10) 0.062(8) -0.020(9) 0.041(10) -0.031(9)
C21 0.115(5) 0.225(9) 0.137(5) -0.138(6) -0.010(4) 0.066(5)

loop_
_atom_type_symbol
_atom_type_description
_atom_type_scat_dispersion_real
_atom_type_scat_dispersion_imag
_atom_type_scat_source
C C 0.0033 0.0016 'International Tables Vol C Tables 4.2.6.8 and 6.1.1.4'
H H 0.0000 0.0000 'International Tables Vol C Tables 4.2.6.8 and 6.1.1.4'
N N 0.0061 0.0033 'International Tables Vol C Tables 4.2.6.8 and 6.1.1.4'
O O 0.0106 0.0060 'International Tables Vol C Tables 4.2.6.8 and 6.1.1.4'
Cl Cl 0.1484 0.1585 'International Tables Vol C Tables 4.2.6.8 and 6.1.1.4'
Ni Ni 0.3393 1.1124 'International Tables Vol C Tables 4.2.6.8 and 6.1.1.4'
Zn Zn 0.2839 1.4301 'International Tables Vol C Tables 4.2.6.8 and 6.1.1.4'

loop_
_geom_angle_atom_site_label_1
_geom_angle_atom_site_label_2
_geom_angle_atom_site_label_3
_geom_angle
_geom_angle_site_symmetry_1
_geom_angle_site_symmetry_3
O1 Zn1 O2 94.59(7) . .
O1 Zn1 N5 92.55(7) . .
O2 Zn1 N5 93.86(7) . .
O1 Zn1 N7 173.20(8) . .
O2 Zn1 N7 90.53(8) . .
N5 Zn1 N7 82.64(9) . .
O1 Zn1 N6 92.73(8) . .
O2 Zn1 N6 172.13(8) . .
N5 Zn1 N6 82.92(8) . .
N7 Zn1 N6 81.94(9) . .
O1 Zn1 N8 89.80(9) . .
O2 Zn1 N8 89.68(8) . .
N5 Zn1 N8 175.58(9) . .
N7 Zn1 N8 94.70(10) . .
N6 Zn1 N8 93.22(9) . .
N2 Ni1 N4 86.31(10) . .
N2 Ni1 N1 83.55(9) . .
N4 Ni1 N1 168.90(9) . .
N2 Ni1 N3 170.00(9) . .
N4 Ni1 N3 83.69(8) . .
N1 Ni1 N3 106.40(7) . .
N3 O2 Zn1 119.73(12) . .
N1 O1 Zn1 119.58(13) . .
O2 N3 C3 118.32(18) . .
O2 N3 Ni1 127.42(13) . .
C3 N3 Ni1 114.21(15) . .
C2 N2 C9 128.5(2) . .
C2 N2 Ni1 116.46(17) . .
C9 N2 Ni1 114.98(19) . .
C1 N1 O1 118.8(2) . .
C1 N1 Ni1 114.14(16) . .
O1 N1 Ni1 126.89(14) . .
N3 C3 C4 112.3(2) . .
N3 C3 C7 121.8(2) . .
C4 C3 C7 125.9(2) . .
C4 N4 C10 127.9(2) . .
C4 N4 Ni1 116.60(16) . .
C10 N4 Ni1 114.99(18) . .
N2 C2 C1 113.4(2) . .
N2 C2 C6 125.9(3) . .
C1 C2 C6 120.7(3) . .
N4 C4 C3 113.16(19) . .
N4 C4 C8 124.1(2) . .
C3 C4 C8 122.7(2) . .
N1 C1 C2 112.0(2) . .
N1 C1 C5 123.8(2) . .
C2 C1 C5 124.1(2) . .
N2 C9 C10 107.5(2) . .
N4 C10 C9 107.6(2) . .
O8B Cl1 O10 157.9(8) . .
O8B Cl1 O9 87.2(7) . .
O10 Cl1 O9 114.6(9) . .
O8B Cl1 O7 57.5(6) . .
O10 Cl1 O7 108.4(7) . .
O9 Cl1 O7 109.6(6) . .
O8B Cl1 O10B 123.5(6) . .
O10 Cl1 O10B 34.8(7) . .
O9 Cl1 O10B 149.3(7) . .
O7 Cl1 O10B 89.6(6) . .
O8B Cl1 O9B 116.6(5) . .
O10 Cl1 O9B 82.1(8) . .
O9 Cl1 O9B 51.9(5) . .
O7 Cl1 O9B 161.4(5) . .
O10B Cl1 O9B 106.8(6) . .
O8B Cl1 O8 63.2(7) . .
O10 Cl1 O8 110.5(6) . .
O9 Cl1 O8 107.5(3) . .
O7 Cl1 O8 105.9(3) . .
O10B Cl1 O8 89.0(4) . .
O9B Cl1 O8 83.7(4) . .
O8B Cl1 O7B 109.4(8) . .
O10 Cl1 O7B 78.3(7) . .
O9 Cl1 O7B 65.8(4) . .
O7 Cl1 O7B 72.1(4) . .
O10B Cl1 O7B 99.7(5) . .
O9B Cl1 O7B 95.9(5) . .
O8 Cl1 O7B 171.0(4) . .
C11 N5 C17 110.4(2) . .
C11 N5 C16 112.1(2) . .
C17 N5 C16 111.1(2) . .
C11 N5 Zn1 102.93(16) . .
C17 N5 Zn1 111.41(14) . .
C16 N5 Zn1 108.71(17) . .
C20 N8 Zn1 172.7(3) . .
C13 N6 C18 109.4(3) . .
C13 N6 C12 111.9(3) . .
C18 N6 C12 111.6(3) . .
C13 N6 Zn1 103.44(19) . .
C18 N6 Zn1 113.07(19) . .
C12 N6 Zn1 107.15(17) . .
C15 N7 C19 110.6(3) . .
C15 N7 C14 113.5(3) . .
C19 N7 C14 109.3(3) . .
C15 N7 Zn1 102.47(17) . .
C19 N7 Zn1 112.2(2) . .
C14 N7 Zn1 108.70(18) . .
N5 C11 C12 113.8(2) . .
N5 C16 C15 112.3(2) . .
C11 C12 N6 113.9(2) . .
N7 C15 C16 113.1(2) . .
N6 C13 C14 114.5(3) . .
N8 C20 C21 178.0(7) . .
C13 C14 N7 113.4(3) . .
O4B O4 Cl2B 70.8(8) . .
O4B O4 O3B 135.9(12) . .
Cl2B O4 O3B 70.1(8) . .
O4B O4 Cl2 50.7(7) . .
Cl2B O4 Cl2 29.8(4) . .
O3B O4 Cl2 98.0(7) . .
O5B O5 Cl2B 79.7(16) . .
O5B O5 Cl2 80.3(15) . .
Cl2B O5 Cl2 30.9(3) . .
O6B O3 Cl2 92.8(13) . .
O6B O3 Cl2B 68.8(11) . .
Cl2 O3 Cl2B 29.4(4) . .
O6B O3 O4B 118.9(13) . .
Cl2 O3 O4B 44.9(4) . .
Cl2B O3 O4B 54.1(6) . .
Cl2 O6 O4B 39.1(4) . .
Cl2 O6 Cl2B 5.92(17) . .
O4B O6 Cl2B 40.4(3) . .
Cl2B Cl2 O4B 92.7(8) . .
Cl2B Cl2 O5 73.7(5) . .
O4B Cl2 O5 152.0(13) . .
Cl2B Cl2 O3 80.5(6) . .
O4B Cl2 O3 77.3(11) . .
O5 Cl2 O3 122.6(6) . .
Cl2B Cl2 O5B 73.7(6) . .
O4B Cl2 O5B 166.0(9) . .
O5 Cl2 O5B 27.2(12) . .
O3 Cl2 O5B 96.6(13) . .
Cl2B Cl2 O6 162.4(6) . .
O4B Cl2 O6 90.0(7) . .
O5 Cl2 O6 96.2(5) . .
O3 Cl2 O6 117.0(5) . .
O5B Cl2 O6 104.0(7) . .
Cl2B Cl2 O4 57.2(5) . .
O4B Cl2 O4 52.1(10) . .
O5 Cl2 O4 100.7(5) . .
O3 Cl2 O4 106.7(3) . .
O5B Cl2 O4 119.6(9) . .
O6 Cl2 O4 112.5(4) . .
Cl2B Cl2 O6B 51.7(10) . .
O4B Cl2 O6B 101.4(12) . .
O5 Cl2 O6B 89.3(8) . .
O3 Cl2 O6B 36.9(7) . .
O5B Cl2 O6B 67.6(13) . .
O6 Cl2 O6B 144.3(9) . .
O4 Cl2 O6B 100.9(10) . .
Cl2B Cl2 O3B 24.0(5) . .
O4B Cl2 O3B 85.4(10) . .
O5 Cl2 O3B 72.2(6) . .
O3 Cl2 O3B 101.2(5) . .
O5B Cl2 O3B 83.4(7) . .
O6 Cl2 O3B 139.5(5) . .
O4 Cl2 O3B 38.3(5) . .
O6B Cl2 O3B 75.7(9) . .
Cl2 O4B O4 77.2(7) . .
Cl2 O4B Cl2B 31.3(4) . .
O4 O4B Cl2B 56.2(5) . .
Cl2 O4B O3 57.7(9) . .
O4 O4B O3 109.5(9) . .
Cl2B O4B O3 57.7(7) . .
Cl2 O4B O6 50.9(6) . .
O4 O4B O6 103.1(9) . .
Cl2B O4B O6 81.1(7) . .
O3 O4B O6 88.2(10) . .
O4 O3B Cl2B 52.3(7) . .
O4 O3B Cl2 43.7(5) . .
Cl2B O3B Cl2 11.7(4) . .
O3 O6B Cl2B 67.7(12) . .
O3 O6B Cl2 50.3(11) . .
Cl2B O6B Cl2 22.8(5) . .
O3 O6B O5B 88(2) . .
Cl2B O6B O5B 48.9(10) . .
Cl2 O6B O5B 46.0(8) . .
O5 O5B Cl2B 72.8(13) . .
O5 O5B Cl2 72.5(13) . .
Cl2B O5B Cl2 29.9(4) . .
O5 O5B O6B 123.6(18) . .
Cl2B O5B O6B 52.3(9) . .
Cl2 O5B O6B 66.4(10) . .
Cl2 Cl2B O4 93.1(9) . .
Cl2 Cl2B O5 75.4(7) . .
O4 Cl2B O5 114.8(5) . .
Cl2 Cl2B O4B 56.0(8) . .
O4 Cl2B O4B 53.1(9) . .
O5 Cl2B O4B 126.0(10) . .
Cl2 Cl2B O5B 76.4(6) . .
O4 Cl2B O5B 142.2(12) . .
O5 Cl2B O5B 27.6(13) . .
O4B Cl2B O5B 132.3(12) . .
Cl2 Cl2B O3 70.0(4) . .
O4 Cl2B O3 116.4(6) . .
O5 Cl2B O3 118.4(6) . .
O4B Cl2B O3 68.3(11) . .
O5B Cl2B O3 94.2(12) . .
Cl2 Cl2B O3B 144.4(9) . .
O4 Cl2B O3B 57.5(7) . .
O5 Cl2B O3B 97.6(7) . .
O4B Cl2B O3B 108.0(11) . .
O5B Cl2B O3B 113.3(11) . .
O3 Cl2B O3B 138.4(8) . .
Cl2 Cl2B O6B 105.4(13) . .
O4 Cl2B O6B 138.8(13) . .
O5 Cl2B O6B 105.5(11) . .
O4B Cl2B O6B 108.7(12) . .
O5B Cl2B O6B 78.8(15) . .
O3 Cl2B O6B 43.5(8) . .
O3B Cl2B O6B 110.1(14) . .
Cl2 Cl2B O6 11.7(4) . .
O4 Cl2B O6 86.9(7) . .
O5 Cl2B O6 69.3(6) . .
O4B Cl2B O6 58.5(7) . .
O5B Cl2B O6 75.7(7) . .
O3 Cl2B O6 81.7(5) . .
O3B Cl2B O6 133.6(7) . .
O6B Cl2B O6 116.3(12) . .
C97 C99 N9 66(5) 3_665 .
C97 C99 C99 98(6) 3_665 3_665
N9 C99 C99 164.0(19) . 3_665
C97 C99 C97 116(6) 3_665 .
N9 C99 C97 177.7(19) . .
C99 C99 C97 18.3(6) 3_665 .
C97 N9 C99 24.7(8) 3_665 .
C99 C97 N9 89(5) 3_665 3_665
C99 C97 C99 64(6) 3_665 .
N9 C97 C99 153(2) 3_665 .
C99 C97 C97 50(5) 3_665 3_665
N9 C97 C97 138.9(18) 3_665 3_665
C99 C97 C97 14.0(10) . 3_665

loop_
_geom_bond_atom_site_label_1
_geom_bond_atom_site_label_2
_geom_bond_distance
_geom_bond_site_symmetry_2
Zn1 O1 2.0593(17) .
Zn1 O2 2.0707(15) .
Zn1 N5 2.1552(19) .
Zn1 N7 2.175(2) .
Zn1 N6 2.184(2) .
Zn1 N8 2.225(2) .
Ni1 N2 1.8351(19) .
Ni1 N4 1.8361(19) .
Ni1 N1 1.8836(19) .
Ni1 N3 1.8848(17) .
O2 N3 1.312(2) .
O1 N1 1.318(2) .
N3 C3 1.320(3) .
N2 C2 1.283(4) .
N2 C9 1.468(3) .
N1 C1 1.316(3) .
C3 C4 1.473(3) .
C3 C7 1.486(3) .
N4 C4 1.291(3) .
N4 C10 1.484(3) .
C2 C1 1.474(4) .
C2 C6 1.492(4) .
C4 C8 1.492(3) .
C1 C5 1.482(4) .
C9 C10 1.509(5) .
Cl1 O8B 1.242(7) .
Cl1 O10 1.316(10) .
Cl1 O9 1.341(6) .
Cl1 O7 1.414(4) .
Cl1 O10B 1.431(9) .
Cl1 O9B 1.453(6) .
Cl1 O8 1.484(4) .
Cl1 O7B 1.591(7) .
N5 C11 1.467(3) .
N5 C17 1.470(3) .
N5 C16 1.496(4) .
N8 C20 1.110(4) .
N6 C13 1.467(5) .
N6 C18 1.467(4) .
N6 C12 1.487(4) .
N7 C15 1.467(4) .
N7 C19 1.473(4) .
N7 C14 1.493(4) .
C11 C12 1.486(5) .
C16 C15 1.505(5) .
C13 C14 1.473(6) .
C20 C21 1.466(5) .
O4 O4B 1.161(18) .
O4 Cl2B 1.207(6) .
O4 O3B 1.287(17) .
O4 Cl2 1.435(5) .
O5 O5B 0.65(3) .
O5 Cl2B 1.333(8) .
O5 Cl2 1.344(6) .
O3 O6B 1.06(2) .
O3 Cl2 1.363(5) .
O3 Cl2B 1.431(7) .
O3 O4B 1.57(2) .
O6 Cl2 1.399(5) .
O6 O4B 1.804(14) .
O6 Cl2B 2.090(11) .
Cl2 Cl2B 0.713(8) .
Cl2 O4B 1.139(11) .
Cl2 O5B 1.390(10) .
Cl2 O6B 1.77(2) .
Cl2 O3B 2.056(16) .
O4B Cl2B 1.372(11) .
O3B Cl2B 1.434(16) .
O6B Cl2B 1.442(18) .
O6B O5B 1.79(3) .
O5B Cl2B 1.373(11) .
C99 C97 0.479(16) 3_665
C99 N9 1.14(3) .
C99 C99 1.37(5) 3_665
C99 C97 1.511(18) .
N9 C97 1.05(2) 3_665
C97 C99 0.479(16) 3_665
C97 N9 1.05(2) 3_665
C97 C97 1.77(5) 3_665
